data_2213273
loop_
_publ_author_name
'Gowda, B. Thimme'
'Kozisek, Jozef'
'Tokar\<c\'ik, Miroslav'
'Fuess, Hartmut'

_publ_section_title
;
 2,2,2-Trimethyl-<i>N</i>-(3-methylphenyl)acetamide
;
_journal_issue 5
_journal_name_full 'Acta Crystallographica Section E'
_journal_page_first o2073
_journal_page_last o2074
_journal_paper_doi 10.1107/S1600536807013992
_journal_volume 63
_journal_year 2007
_chemical_formula_moiety 'C12 H17 N O'
_chemical_formula_sum 'C12 H17 N O'
_chemical_formula_weight 191.27
_chemical_name_systematic
;
 N-(3-methylphenyl)-2,2,2-trimethylacetamide
;
_space_group_IT_number 29
_symmetry_cell_setting orthorhombic
_symmetry_space_group_name_Hall 'P 2c -2ac'
_symmetry_space_group_name_H-M 'P c a 21'
_atom_sites_solution_hydrogens geom
_atom_sites_solution_primary direct
_atom_sites_solution_secondary difmap
_cell_angle_alpha 90
_cell_angle_beta 90
_cell_angle_gamma 90
_cell_formula_units_Z 4
_cell_length_a 10.7530(10)
_cell_length_b 10.8059(10)
_cell_length_c 10.0883(11)
_cell_measurement_reflns_used 2695
_cell_measurement_temperature 299(2)
_cell_measurement_theta_max 30.0131
_cell_measurement_theta_min 2.6655
_cell_volume 1172.2(2)
_computing_cell_refinement
;
CrysAlis RED (Oxford Diffraction, 2006)
;
_computing_data_collection
;
CrysAlis CCD (Oxford Diffraction, 2003)
;
_computing_data_reduction
;
CrysAlis RED, (Oxford Diffraction, 2006)
;
_computing_molecular_graphics 'ORTEP3 for Windows (Farrugia, 1997)'
_computing_publication_material
;
SHELXL-97 (Sheldrick, 1997)
      PLATON (Spek, 2003)
      WINGX (Farrugia, 1999)
;
_computing_structure_refinement 'SHELXL-97 (Sheldrick, 1997)'
_computing_structure_solution 'SHELXS-97 (Sheldrick, 1997)'
_diffrn_ambient_temperature 299(2)
_diffrn_detector_area_resol_mean 8.4012
_diffrn_measured_fraction_theta_full 0.995
_diffrn_measured_fraction_theta_max 0.995
_diffrn_measurement_device '4-circle kappa geometry goniometer'
_diffrn_measurement_device_type 'Xcalibur System, Oxford Diffraction, Ltd.'
_diffrn_measurement_method '\w scan'
_diffrn_radiation_monochromator graphite
_diffrn_radiation_type MoK\a
_diffrn_radiation_wavelength 0.71073
_diffrn_reflns_av_R_equivalents 0.0746
_diffrn_reflns_limit_h_max 13
_diffrn_reflns_limit_h_min -13
_diffrn_reflns_limit_k_max 13
_diffrn_reflns_limit_k_min -13
_diffrn_reflns_limit_l_max 7
_diffrn_reflns_limit_l_min -12
_diffrn_reflns_number 7344
_diffrn_reflns_theta_full 26.37
_diffrn_reflns_theta_max 26
_diffrn_reflns_theta_min 4.22
_exptl_absorpt_coefficient_mu 0.069
_exptl_absorpt_correction_T_max 0.992
_exptl_absorpt_correction_T_min 0.962
_exptl_absorpt_correction_type analytical
_exptl_absorpt_process_details '(CrysAlis RED; Oxford Diffraction, 2006)'
_exptl_crystal_colour colourless
_exptl_crystal_density_diffrn 1.084
_exptl_crystal_density_method 'not measured'
_exptl_crystal_description prism
_exptl_crystal_F_000 416
_exptl_crystal_size_max 0.5
_exptl_crystal_size_mid 0.15
_exptl_crystal_size_min 0.15
_refine_diff_density_max 0.114
_refine_diff_density_min -0.117
_refine_ls_extinction_method none
_refine_ls_goodness_of_fit_ref 0.882
_refine_ls_hydrogen_treatment constr
_refine_ls_matrix_type full
_refine_ls_number_parameters 131
_refine_ls_number_reflns 1271
_refine_ls_number_restraints 1
_refine_ls_restrained_S_all 0.881
_refine_ls_R_factor_all 0.0749
_refine_ls_R_factor_gt 0.0410
_refine_ls_shift/su_max 0.000
_refine_ls_shift/su_mean 0.000
_refine_ls_structure_factor_coef Fsqd
_refine_ls_weighting_details 'calc w=1/[\s^2^(Fo^2^)+(0.0648P)^2^+0.0000P] where P=(Fo^2^+2Fc^2^)/3'
_refine_ls_weighting_scheme calc
_refine_ls_wR_factor_gt 0.0936
_refine_ls_wR_factor_ref 0.1025
_reflns_number_gt 765
_reflns_number_total 1215
_reflns_threshold_expression I>2\s(I)
_cod_data_source_file dn2148.cif
_cod_data_source_block I
_cod_database_code 2213273
_cod_database_fobs_code 2213273

loop_
_symmetry_equiv_pos_as_xyz
'x, y, z'
'-x, -y, z+1/2'
'-x+1/2, y, z+1/2'
'x+1/2, -y, z'

loop_
_atom_site_type_symbol
_atom_site_label
_atom_site_fract_x
_atom_site_fract_y
_atom_site_fract_z
_atom_site_U_iso_or_equiv
_atom_site_adp_type
_atom_site_calc_flag
_atom_site_refinement_flags
_atom_site_occupancy
C C1 0.0278(2) 0.1979(3) 0.0617(4) 0.0995(11) Uani d . 1
H H11 -0.0478 0.1530 0.0777 0.149 Uiso calc R 1
H H12 0.0096 0.2710 0.0111 0.149 Uiso calc R 1
H H13 0.0645 0.2211 0.1448 0.149 Uiso calc R 1
C C2 0.1555(3) 0.0049(3) 0.0700(4) 0.0930(9) Uani d . 1
H H21 0.0848 -0.0483 0.0817 0.139 Uiso calc R 1
H H22 0.1839 0.0333 0.1549 0.139 Uiso calc R 1
H H23 0.2210 -0.0401 0.0269 0.139 Uiso calc R 1
C C3 0.0573(3) 0.0747(4) -0.1428(3) 0.1009(12) Uani d . 1
H H31 -0.0178 0.0305 -0.1225 0.151 Uiso calc R 1
H H32 0.1129 0.0216 -0.1906 0.151 Uiso calc R 1
H H33 0.0377 0.1458 -0.1960 0.151 Uiso calc R 1
C C4 0.1184(2) 0.1162(3) -0.0155(2) 0.0637(7) Uani d . 1
C C5 0.2357(2) 0.1914(2) -0.0479(3) 0.0545(6) Uani d . 1
C C8 0.4116(2) 0.3049(2) 0.0536(3) 0.0538(6) Uani d . 1
C C9 0.4995(2) 0.2904(2) -0.0432(3) 0.0669(7) Uani d . 1
H H16A 0.4856 0.2343 -0.1115 0.080 Uiso calc R 1
C C10 0.6090(3) 0.3583(3) -0.0410(4) 0.0860(10) Uani d . 1
C C11 0.6240(4) 0.4435(4) 0.0598(5) 0.1097(14) Uani d . 1
H H14A 0.6952 0.4924 0.0616 0.132 Uiso calc R 1
C C12 0.5365(4) 0.4576(3) 0.1570(5) 0.1045(13) Uani d . 1
H H13A 0.5494 0.5144 0.2249 0.125 Uiso calc R 1
C C13 0.4302(3) 0.3883(3) 0.1547(3) 0.0750(9) Uani d . 1
H H12A 0.3708 0.3975 0.2210 0.090 Uiso calc R 1
C C14 0.7062(3) 0.3377(6) -0.1442(5) 0.1393(17) Uani d . 1
H H141 0.7672 0.4024 -0.1391 0.209 Uiso calc R 1
H H142 0.6683 0.3382 -0.2304 0.209 Uiso calc R 1
H H143 0.7456 0.2592 -0.1294 0.209 Uiso calc R 1
N N7 0.30059(18) 0.23368(18) 0.0564(2) 0.0574(6) Uani d . 1
H H7 0.2717 0.2156 0.1335 0.069 Uiso calc R 1
O O6 0.26821(17) 0.21176(19) -0.16102(18) 0.0791(7) Uani d . 1

loop_
_atom_site_aniso_label
_atom_site_aniso_U_11
_atom_site_aniso_U_22
_atom_site_aniso_U_33
_atom_site_aniso_U_12
_atom_site_aniso_U_13
_atom_site_aniso_U_23
C1 0.0604(17) 0.137(3) 0.101(2) -0.0147(18) 0.0071(19) -0.018(3)
C2 0.105(2) 0.0873(18) 0.086(2) -0.0325(18) -0.001(2) 0.012(2)
C3 0.099(2) 0.140(3) 0.0636(18) -0.062(2) -0.0054(17) -0.014(2)
C4 0.0614(14) 0.0847(17) 0.0451(14) -0.0223(14) 0.0006(14) -0.0025(14)
C5 0.0564(14) 0.0726(14) 0.0343(12) -0.0075(13) -0.0037(13) -0.0027(15)
C8 0.0539(13) 0.0555(12) 0.0520(14) -0.0048(11) -0.0147(14) 0.0079(14)
C9 0.0574(14) 0.0784(16) 0.0648(16) -0.0099(14) -0.0070(15) 0.0179(17)
C10 0.0577(17) 0.103(2) 0.097(2) -0.0157(17) -0.021(2) 0.046(2)
C11 0.078(2) 0.095(2) 0.156(4) -0.037(2) -0.056(3) 0.033(3)
C12 0.105(3) 0.085(2) 0.123(3) -0.011(2) -0.052(3) -0.014(2)
C13 0.0698(18) 0.0705(17) 0.085(2) 0.0010(15) -0.0323(17) -0.0105(17)
C14 0.0622(19) 0.211(4) 0.145(4) -0.015(2) 0.012(3) 0.067(4)
N7 0.0600(11) 0.0777(13) 0.0347(11) -0.0171(10) -0.0008(10) -0.0040(11)
O6 0.0694(12) 0.1308(17) 0.0371(11) -0.0288(12) 0.0009(10) -0.0006(11)

loop_
_atom_type_symbol
_atom_type_description
_atom_type_scat_dispersion_real
_atom_type_scat_dispersion_imag
_atom_type_scat_source
C C 0.0033 0.0016 'International Tables Vol C Tables 4.2.6.8 and 6.1.1.4'
H H 0.0000 0.0000 'International Tables Vol C Tables 4.2.6.8 and 6.1.1.4'
N N 0.0061 0.0033 'International Tables Vol C Tables 4.2.6.8 and 6.1.1.4'
O O 0.0106 0.0060 'International Tables Vol C Tables 4.2.6.8 and 6.1.1.4'

loop_
_geom_angle_atom_site_label_1
_geom_angle_atom_site_label_2
_geom_angle_atom_site_label_3
_geom_angle
C4 C1 H11 109.5
C4 C1 H12 109.5
H11 C1 H12 109.5
C4 C1 H13 109.5
H11 C1 H13 109.5
H12 C1 H13 109.5
C4 C2 H21 109.5
C4 C2 H22 109.5
H21 C2 H22 109.5
C4 C2 H23 109.5
H21 C2 H23 109.5
H22 C2 H23 109.5
C4 C3 H31 109.5
C4 C3 H32 109.5
H31 C3 H32 109.5
C4 C3 H33 109.5
H31 C3 H33 109.5
H32 C3 H33 109.5
C3 C4 C1 109.1(3)
C3 C4 C2 111.0(3)
C1 C4 C2 109.4(3)
C3 C4 C5 109.5(2)
C1 C4 C5 109.1(2)
C2 C4 C5 108.8(2)
O6 C5 N7 121.7(2)
O6 C5 C4 122.2(2)
N7 C5 C4 116.1(2)
C9 C8 C13 120.3(2)
C9 C8 N7 122.2(2)
C13 C8 N7 117.5(2)
C8 C9 C10 120.9(3)
C8 C9 H16A 119.5
C10 C9 H16A 119.5
C11 C10 C9 117.6(4)
C11 C10 C14 122.1(4)
C9 C10 C14 120.3(4)
C12 C11 C10 121.4(3)
C12 C11 H14A 119.3
C10 C11 H14A 119.3
C13 C12 C11 120.1(3)
C13 C12 H13A 119.9
C11 C12 H13A 119.9
C12 C13 C8 119.6(3)
C12 C13 H12A 120.2
C8 C13 H12A 120.2
C10 C14 H141 109.5
C10 C14 H142 109.5
H141 C14 H142 109.5
C10 C14 H143 109.5
H141 C14 H143 109.5
H142 C14 H143 109.5
C5 N7 C8 127.2(2)
C5 N7 H7 116.4
C8 N7 H7 116.4

loop_
_geom_bond_atom_site_label_1
_geom_bond_atom_site_label_2
_geom_bond_distance
C1 C4 1.529(4)
C1 H11 0.9600
C1 H12 0.9600
C1 H13 0.9600
C2 C4 1.533(4)
C2 H21 0.9600
C2 H22 0.9600
C2 H23 0.9600
C3 C4 1.510(4)
C3 H31 0.9600
C3 H32 0.9600
C3 H33 0.9600
C4 C5 1.535(3)
C5 O6 1.214(3)
C5 N7 1.343(3)
C8 C9 1.368(4)
C8 C13 1.376(4)
C8 N7 1.421(3)
C9 C10 1.387(3)
C9 H16A 0.9300
C10 C11 1.382(6)
C10 C14 1.492(5)
C11 C12 1.367(6)
C11 H14A 0.9300
C12 C13 1.367(5)
C12 H13A 0.9300
C13 H12A 0.9300
C14 H141 0.9600
C14 H142 0.9600
C14 H143 0.9600
N7 H7 0.8600

loop_
_geom_hbond_atom_site_label_D
_geom_hbond_atom_site_label_H
_geom_hbond_atom_site_label_A
_geom_hbond_site_symmetry_A
_geom_hbond_distance_DH
_geom_hbond_distance_HA
_geom_hbond_distance_DA
_geom_hbond_angle_DHA
N7 H7 O6 3 0.86 2.12 2.954(3) 164.4

loop_
_cod_related_entry_id
_cod_related_entry_database
_cod_related_entry_code
1 ChemSpider 475485
